data_4088077
loop_
_publ_author_name
'Bienfait, Andr\'e M.'
'Wolf, Benjamin M.'
'T\"ornroos, Karl W.'
'Anwander, Reiner'

_publ_section_title
;
 Ln(II)/Pb(II)--Ln(III)/Pb(0) Redox Approach toward Rare-Earth-Metal
 Half-Sandwich Complexes
;
_journal_issue 24
_journal_name_full Organometallics
_journal_page_first 5734
_journal_paper_doi 10.1021/acs.organomet.5b00837
_journal_volume 34
_journal_year 2015
_chemical_formula_moiety 'C22 H51 N2 O Si4 Yb'
_chemical_formula_sum 'C22 H51 N2 O Si4 Yb'
_chemical_formula_weight 645.04
_space_group_crystal_system monoclinic
_space_group_IT_number 14
_space_group_name_Hall '-P 2yn'
_space_group_name_H-M_alt 'P 1 21/n 1'
_atom_sites_solution_hydrogens mixed
_audit_creation_method SHELXL-2014/7
_cell_angle_alpha 90
_cell_angle_beta 96.6580(10)
_cell_angle_gamma 90
_cell_formula_units_Z 4
_cell_length_a 10.1563(6)
_cell_length_b 20.9406(13)
_cell_length_c 14.3620(9)
_cell_measurement_reflns_used 9968
_cell_measurement_temperature 123(2)
_cell_measurement_theta_max 31.04
_cell_measurement_theta_min 2.33
_cell_volume 3033.9(3)
_computing_cell_refinement 'Bruker SAINT'
_computing_data_collection 'Bruker APEX2'
_computing_data_reduction 'Bruker SAINT'
_computing_molecular_graphics 'Bruker SHELXTL'
_computing_publication_material 'Bruker SHELXTL'
_computing_structure_refinement 'SHELXL-97 (Sheldrick, 2008)'
_computing_structure_solution 'SHELXS-97 (Sheldrick, 2008)'
_diffrn_ambient_temperature 123(2)
_diffrn_measured_fraction_theta_full 1.000
_diffrn_measured_fraction_theta_max 0.999
_diffrn_measurement_device_type 'Bruker APEX-II CCD'
_diffrn_measurement_method '\w scans'
_diffrn_radiation_monochromator graphite
_diffrn_radiation_source 'rotating anode'
_diffrn_radiation_type MoK\a
_diffrn_radiation_wavelength 0.71073
_diffrn_reflns_av_R_equivalents 0.0325
_diffrn_reflns_av_unetI/netI 0.0199
_diffrn_reflns_Laue_measured_fraction_full 1.000
_diffrn_reflns_Laue_measured_fraction_max 0.999
_diffrn_reflns_limit_h_max 14
_diffrn_reflns_limit_h_min -14
_diffrn_reflns_limit_k_max 30
_diffrn_reflns_limit_k_min -30
_diffrn_reflns_limit_l_max 20
_diffrn_reflns_limit_l_min -20
_diffrn_reflns_number 53255
_diffrn_reflns_point_group_measured_fraction_full 1.000
_diffrn_reflns_point_group_measured_fraction_max 0.999
_diffrn_reflns_theta_full 25.242
_diffrn_reflns_theta_max 31.055
_diffrn_reflns_theta_min 1.945
_exptl_absorpt_coefficient_mu 3.256
_exptl_absorpt_correction_T_max 0.5664
_exptl_absorpt_correction_T_min 0.3195
_exptl_absorpt_correction_type multi-scan
_exptl_absorpt_process_details SADABS-2014/3
_exptl_crystal_colour red
_exptl_crystal_density_diffrn 1.412
_exptl_crystal_description 'irregular prism'
_exptl_crystal_F_000 1324
_exptl_crystal_size_max 0.454
_exptl_crystal_size_mid 0.259
_exptl_crystal_size_min 0.197
_refine_diff_density_max 1.966
_refine_diff_density_min -0.482
_refine_diff_density_rms 0.086
_refine_ls_extinction_method none
_refine_ls_goodness_of_fit_ref 1.057
_refine_ls_hydrogen_treatment mixed
_refine_ls_matrix_type full
_refine_ls_number_parameters 300
_refine_ls_number_reflns 9721
_refine_ls_number_restraints 4
_refine_ls_restrained_S_all 1.058
_refine_ls_R_factor_all 0.0189
_refine_ls_R_factor_gt 0.0171
_refine_ls_shift/su_max 0.005
_refine_ls_shift/su_mean 0.000
_refine_ls_structure_factor_coef Fsqd
_refine_ls_weighting_details 'w=1/[\s^2^(Fo^2^)+(0.0251P)^2^+1.1266P] where P=(Fo^2^+2Fc^2^)/3'
_refine_ls_weighting_scheme calc
_refine_ls_wR_factor_gt 0.0452
_refine_ls_wR_factor_ref 0.0463
_reflns_Friedel_coverage 0.000
_reflns_number_gt 9137
_reflns_number_total 9721
_reflns_threshold_expression 'I > 2\s(I)'
_cod_data_source_file om5b00837_si_002.cif
_cod_data_source_block Compound3b
_cod_original_sg_symbol_H-M 'P 21/n'
_cod_database_code 4088077
_shelx_shelxl_version_number 2014/7
_shelx_space_group_comment
;
The symmetry employed for this shelxl refinement is uniquely defined
by the following loop, which should always be used as a source of
symmetry information in preference to the above space-group names.
They are only intended as comments.
;
_shelx_estimated_absorpt_t_min 0.320
_shelx_estimated_absorpt_t_max 0.566

loop_
_space_group_symop_operation_xyz
'x, y, z'
'-x+1/2, y+1/2, -z+1/2'
'-x, -y, -z'
'x-1/2, -y-1/2, z-1/2'

loop_
_atom_site_label
_atom_site_type_symbol
_atom_site_fract_x
_atom_site_fract_y
_atom_site_fract_z
_atom_site_U_iso_or_equiv
_atom_site_adp_type
_atom_site_occupancy
_atom_site_site_symmetry_order
_atom_site_calc_flag
_atom_site_refinement_flags_posn
_atom_site_refinement_flags_adp
Yb1 Yb 0.47717(2) 0.35102(2) 0.27133(2) 0.01198(2) Uani 1 1 d . .
Si1 Si 0.36859(4) 0.50296(2) 0.25381(3) 0.02182(8) Uani 1 1 d D .
O1 O 0.66117(10) 0.41647(5) 0.30949(7) 0.01948(19) Uani 1 1 d . .
N1 N 0.34753(11) 0.42895(5) 0.20409(8) 0.0159(2) Uani 1 1 d . .
C1 C 0.06899(16) 0.46247(9) 0.11945(13) 0.0305(3) Uani 1 1 d . .
H1A H 0.0359 0.4521 0.1791 0.046 Uiso 1 1 calc R U
H1B H 0.0031 0.4499 0.0674 0.046 Uiso 1 1 calc R U
H1C H 0.0851 0.5085 0.1164 0.046 Uiso 1 1 calc R U
Si2 Si 0.22784(4) 0.41827(2) 0.11083(3) 0.02101(8) Uani 1 1 d D .
N2 N 0.61039(11) 0.29547(5) 0.18923(8) 0.0166(2) Uani 1 1 d . .
C2 C 0.2815(2) 0.44062(14) -0.00441(13) 0.0500(6) Uani 1 1 d . .
H2A H 0.3627 0.4174 -0.0136 0.075 Uiso 1 1 calc R U
H2B H 0.2984 0.4867 -0.0056 0.075 Uiso 1 1 calc R U
H2C H 0.2115 0.4296 -0.0547 0.075 Uiso 1 1 calc R U
Si3 Si 0.50159(4) 0.26262(2) 0.10419(3) 0.01770(7) Uani 1 1 d D .
C3 C 0.23037(18) 0.53671(9) 0.31518(13) 0.0336(4) Uani 1 1 d . .
H3A H 0.1531 0.5449 0.2692 0.050 Uiso 1 1 calc R U
H3B H 0.2595 0.5768 0.3463 0.050 Uiso 1 1 calc R U
H3C H 0.2064 0.5061 0.3620 0.050 Uiso 1 1 calc R U
Si4 Si 0.77746(4) 0.28312(2) 0.20191(3) 0.02383(8) Uani 1 1 d D .
C4 C 0.4104(2) 0.56569(9) 0.16948(19) 0.0474(5) Uani 1 1 d . .
H4A H 0.3305 0.5772 0.1280 0.071 Uiso 1 1 calc R U
H4B H 0.4777 0.5492 0.1320 0.071 Uiso 1 1 calc R U
H4C H 0.4451 0.6035 0.2042 0.071 Uiso 1 1 calc R U
C5 C 0.85690(19) 0.31122(11) 0.09818(16) 0.0432(5) Uani 1 1 d . .
H5A H 0.8180 0.3522 0.0765 0.065 Uiso 1 1 calc R U
H5B H 0.8419 0.2797 0.0477 0.065 Uiso 1 1 calc R U
H5C H 0.9524 0.3165 0.1160 0.065 Uiso 1 1 calc R U
C6 C 0.82817(18) 0.19748(9) 0.22024(17) 0.0408(5) Uani 1 1 d . .
H6A H 0.7939 0.1811 0.2766 0.061 Uiso 1 1 calc R U
H6B H 0.9251 0.1945 0.2279 0.061 Uiso 1 1 calc R U
H6C H 0.7920 0.1722 0.1658 0.061 Uiso 1 1 calc R U
C7 C 0.5145(2) 0.29066(10) -0.01717(12) 0.0416(4) Uani 1 1 d . .
H7A H 0.4387 0.2747 -0.0591 0.062 Uiso 1 1 calc R U
H7B H 0.5969 0.2746 -0.0380 0.062 Uiso 1 1 calc R U
H7C H 0.5147 0.3375 -0.0184 0.062 Uiso 1 1 calc R U
C8 C 0.49356(17) 0.17353(8) 0.09855(12) 0.0288(3) Uani 1 1 d . .
H8A H 0.5733 0.1570 0.0744 0.043 Uiso 1 1 calc R U
H8B H 0.4149 0.1605 0.0568 0.043 Uiso 1 1 calc R U
H8C H 0.4882 0.1563 0.1615 0.043 Uiso 1 1 calc R U
C9 C 0.70895(15) 0.45229(7) 0.23262(11) 0.0248(3) Uani 1 1 d . .
H9A H 0.6341 0.4657 0.1864 0.030 Uiso 1 1 calc R U
H9B H 0.7710 0.4262 0.2003 0.030 Uiso 1 1 calc R U
C10 C 0.77879(17) 0.50968(8) 0.27938(13) 0.0294(3) Uani 1 1 d . .
H10A H 0.7152 0.5440 0.2900 0.035 Uiso 1 1 calc R U
H10B H 0.8467 0.5267 0.2418 0.035 Uiso 1 1 calc R U
C11 C 0.84181(17) 0.48140(9) 0.37145(14) 0.0329(4) Uani 1 1 d . .
H11A H 0.9248 0.4584 0.3631 0.039 Uiso 1 1 calc R U
H11B H 0.8610 0.5149 0.4197 0.039 Uiso 1 1 calc R U
C12 C 0.73586(17) 0.43576(8) 0.39745(12) 0.0284(3) Uani 1 1 d . .
H12A H 0.7768 0.3982 0.4311 0.034 Uiso 1 1 calc R U
H12B H 0.6772 0.4573 0.4382 0.034 Uiso 1 1 calc R U
C13 C 0.40370(15) 0.34860(6) 0.44017(10) 0.0183(2) Uani 1 1 d . .
C14 C 0.50177(14) 0.30032(7) 0.43872(9) 0.0191(2) Uani 1 1 d . .
C15 C 0.44899(15) 0.25119(6) 0.37727(10) 0.0196(2) Uani 1 1 d . .
C16 C 0.31949(14) 0.26946(7) 0.33961(9) 0.0195(2) Uani 1 1 d . .
C17 C 0.29082(13) 0.32927(7) 0.37892(10) 0.0187(2) Uani 1 1 d . .
C18 C 0.15853(16) 0.36247(9) 0.36349(14) 0.0310(3) Uani 1 1 d . .
H18A H 0.0878 0.3318 0.3716 0.046 Uiso 1 1 calc R U
H18B H 0.1453 0.3800 0.2998 0.046 Uiso 1 1 calc R U
H18C H 0.1563 0.3972 0.4090 0.046 Uiso 1 1 calc R U
C19 C 0.22349(19) 0.22996(9) 0.27587(12) 0.0340(4) Uani 1 1 d . .
H19A H 0.1637 0.2072 0.3132 0.051 Uiso 1 1 calc R U
H19B H 0.2726 0.1990 0.2421 0.051 Uiso 1 1 calc R U
H19C H 0.1717 0.2580 0.2308 0.051 Uiso 1 1 calc R U
C20 C 0.5146(2) 0.18762(8) 0.36638(13) 0.0343(4) Uani 1 1 d . .
H20A H 0.5244 0.1652 0.4266 0.051 Uiso 1 1 calc R U
H20B H 0.6022 0.1943 0.3458 0.051 Uiso 1 1 calc R U
H20C H 0.4600 0.1620 0.3196 0.051 Uiso 1 1 calc R U
C21 C 0.63132(17) 0.29550(9) 0.50055(13) 0.0338(4) Uani 1 1 d . .
H21A H 0.6284 0.2591 0.5432 0.051 Uiso 1 1 calc R U
H21B H 0.6466 0.3349 0.5371 0.051 Uiso 1 1 calc R U
H21C H 0.7035 0.2894 0.4617 0.051 Uiso 1 1 calc R U
C22 C 0.41146(19) 0.40673(8) 0.50230(12) 0.0309(3) Uani 1 1 d . .
H22A H 0.3409 0.4049 0.5433 0.046 Uiso 1 1 calc R U
H22B H 0.4007 0.4453 0.4634 0.046 Uiso 1 1 calc R U
H22C H 0.4978 0.4078 0.5406 0.046 Uiso 1 1 calc R U
H1SI H 0.474(2) 0.4964(11) 0.3273(14) 0.044(6) Uiso 1 1 d D .
H2SI H 0.188(3) 0.3528(7) 0.1038(19) 0.044(7) Uiso 1 1 d D .
H3SI H 0.3793(17) 0.2871(10) 0.1322(15) 0.032(5) Uiso 1 1 d D .
H4SI H 0.836(2) 0.3176(10) 0.2837(13) 0.039(6) Uiso 1 1 d D .

loop_
_atom_site_aniso_label
_atom_site_aniso_U_11
_atom_site_aniso_U_22
_atom_site_aniso_U_33
_atom_site_aniso_U_23
_atom_site_aniso_U_13
_atom_site_aniso_U_12
Yb1 0.01243(3) 0.01222(3) 0.01156(3) 0.00040(2) 0.00245(2) 0.00038(2)
Si1 0.01903(17) 0.01727(17) 0.0288(2) -0.00510(14) 0.00137(15) 0.00246(13)
O1 0.0196(4) 0.0177(4) 0.0211(5) -0.0022(4) 0.0022(4) -0.0036(3)
N1 0.0164(5) 0.0145(5) 0.0170(5) 0.0007(4) 0.0025(4) 0.0010(4)
C1 0.0209(7) 0.0353(8) 0.0339(8) 0.0041(7) -0.0023(6) 0.0071(6)
Si2 0.01894(17) 0.02139(18) 0.02167(18) -0.00097(14) -0.00205(14) 0.00330(14)
N2 0.0146(5) 0.0174(5) 0.0183(5) -0.0036(4) 0.0038(4) 0.0004(4)
C2 0.0446(11) 0.0852(18) 0.0201(8) 0.0038(9) 0.0037(7) 0.0117(11)
Si3 0.01759(16) 0.02030(17) 0.01523(16) -0.00228(13) 0.00206(13) 0.00033(13)
C3 0.0337(8) 0.0292(8) 0.0384(9) -0.0103(7) 0.0061(7) 0.0092(6)
Si4 0.01431(16) 0.02271(19) 0.0343(2) -0.01084(16) 0.00216(15) 0.00143(14)
C4 0.0517(12) 0.0187(8) 0.0766(16) 0.0056(8) 0.0271(11) -0.0044(7)
C5 0.0304(9) 0.0446(11) 0.0596(13) -0.0126(9) 0.0257(9) -0.0064(8)
C6 0.0268(8) 0.0290(8) 0.0642(13) -0.0101(8) -0.0055(8) 0.0109(7)
C7 0.0628(13) 0.0425(10) 0.0193(7) 0.0026(7) 0.0043(8) -0.0014(9)
C8 0.0319(8) 0.0235(7) 0.0303(8) -0.0078(6) 0.0009(6) -0.0052(6)
C9 0.0254(7) 0.0229(7) 0.0275(7) -0.0012(6) 0.0091(6) -0.0043(5)
C10 0.0272(7) 0.0212(7) 0.0411(9) -0.0027(6) 0.0097(6) -0.0069(6)
C11 0.0235(7) 0.0313(8) 0.0429(10) -0.0069(7) -0.0004(6) -0.0077(6)
C12 0.0283(7) 0.0284(8) 0.0265(7) -0.0023(6) -0.0053(6) -0.0074(6)
C13 0.0243(7) 0.0178(6) 0.0134(6) -0.0003(4) 0.0054(5) -0.0019(4)
C14 0.0198(6) 0.0226(6) 0.0146(6) 0.0042(5) 0.0011(4) -0.0002(5)
C15 0.0278(7) 0.0148(6) 0.0174(6) 0.0037(4) 0.0073(5) 0.0015(5)
C16 0.0239(6) 0.0206(6) 0.0145(5) 0.0016(5) 0.0037(5) -0.0076(5)
C17 0.0174(6) 0.0223(6) 0.0175(6) 0.0035(5) 0.0058(5) -0.0005(5)
C18 0.0186(7) 0.0395(9) 0.0368(9) 0.0133(7) 0.0115(6) 0.0052(6)
C19 0.0403(9) 0.0407(9) 0.0214(7) -0.0023(6) 0.0056(6) -0.0245(8)
C20 0.0541(11) 0.0189(7) 0.0330(8) 0.0067(6) 0.0182(8) 0.0096(7)
C21 0.0267(7) 0.0429(10) 0.0294(8) 0.0159(7) -0.0068(6) -0.0029(7)
C22 0.0460(10) 0.0247(7) 0.0241(7) -0.0078(6) 0.0127(7) -0.0059(7)

loop_
_atom_type_symbol
_atom_type_description
_atom_type_scat_dispersion_real
_atom_type_scat_dispersion_imag
_atom_type_scat_source
C C 0.0033 0.0016 'International Tables Vol C Tables 4.2.6.8 and 6.1.1.4'
H H 0.0000 0.0000 'International Tables Vol C Tables 4.2.6.8 and 6.1.1.4'
N N 0.0061 0.0033 'International Tables Vol C Tables 4.2.6.8 and 6.1.1.4'
O O 0.0106 0.0060 'International Tables Vol C Tables 4.2.6.8 and 6.1.1.4'
Si Si 0.0817 0.0704 'International Tables Vol C Tables 4.2.6.8 and 6.1.1.4'
Yb Yb -0.3850 5.5486 'International Tables Vol C Tables 4.2.6.8 and 6.1.1.4'

loop_
_geom_angle_atom_site_label_1
_geom_angle_atom_site_label_2
_geom_angle_atom_site_label_3
_geom_angle
N2 Yb1 N1 121.01(4)
N2 Yb1 O1 84.94(4)
N1 Yb1 O1 95.05(4)
N2 Yb1 C16 107.13(4)
N1 Yb1 C16 106.42(4)
O1 Yb1 C16 143.78(4)
N2 Yb1 C14 106.03(4)
N1 Yb1 C14 132.85(4)
O1 Yb1 C14 91.95(4)
C16 Yb1 C14 52.10(4)
N2 Yb1 C17 138.40(4)
N1 Yb1 C17 87.26(4)
O1 Yb1 C17 125.32(4)
C16 Yb1 C17 31.48(4)
C14 Yb1 C17 52.05(4)
N2 Yb1 C13 137.48(4)
N1 Yb1 C13 101.34(4)
O1 Yb1 C13 95.76(4)
C16 Yb1 C13 52.13(4)
C14 Yb1 C13 31.52(4)
C17 Yb1 C13 31.48(4)
N2 Yb1 C15 90.26(4)
N1 Yb1 C15 137.04(4)
O1 Yb1 C15 118.10(4)
C16 Yb1 C15 31.41(4)
C14 Yb1 C15 31.47(4)
C17 Yb1 C15 51.94(4)
C13 Yb1 C15 52.05(4)
N2 Yb1 Si3 32.75(3)
N1 Yb1 Si3 101.48(3)
O1 Yb1 Si3 113.82(3)
C16 Yb1 Si3 90.45(3)
C14 Yb1 Si3 117.87(3)
C17 Yb1 Si3 119.14(3)
C13 Yb1 Si3 140.47(3)
C15 Yb1 Si3 89.83(3)
N2 Yb1 Si1 131.98(3)
N1 Yb1 Si1 27.11(3)
O1 Yb1 Si1 73.07(3)
C16 Yb1 Si1 115.89(3)
C14 Yb1 Si1 116.62(3)
C17 Yb1 Si1 87.45(3)
C13 Yb1 Si1 87.79(3)
C15 Yb1 Si1 137.75(3)
Si3 Yb1 Si1 124.604(11)
N2 Yb1 Si2 107.35(3)
N1 Yb1 Si2 23.68(3)
O1 Yb1 Si2 114.56(3)
C16 Yb1 Si2 94.69(3)
C14 Yb1 Si2 138.66(3)
C17 Yb1 Si2 86.65(3)
C13 Yb1 Si2 110.73(3)
C15 Yb1 Si2 125.55(3)
Si3 Yb1 Si2 81.134(11)
Si1 Yb1 Si2 50.778(10)
N2 Yb1 Si4 20.22(3)
N1 Yb1 Si4 129.81(3)
O1 Yb1 Si4 67.45(3)
C16 Yb1 Si4 114.90(3)
C14 Yb1 Si4 95.76(3)
C17 Yb1 Si4 141.85(3)
C13 Yb1 Si4 126.07(3)
C15 Yb1 Si4 89.93(3)
Si3 Yb1 Si4 52.968(10)
Si1 Yb1 Si4 129.172(10)
Si2 Yb1 Si4 122.981(11)
N2 Yb1 H3SI 60.5(3)
N1 Yb1 H3SI 83.5(4)
O1 Yb1 H3SI 137.1(4)
C16 Yb1 H3SI 75.3(5)
C14 Yb1 H3SI 120.1(5)
C17 Yb1 H3SI 97.5(4)
C13 Yb1 H3SI 126.7(4)
C15 Yb1 H3SI 88.7(5)
Si3 Yb1 H3SI 27.8(3)
Si1 Yb1 H3SI 110.4(4)
Si2 Yb1 H3SI 60.2(4)
Si4 Yb1 H3SI 80.8(3)
N1 Si1 C4 113.17(9)
N1 Si1 C3 118.21(7)
C4 Si1 C3 106.13(9)
N1 Si1 Yb1 36.73(4)
C4 Si1 Yb1 127.99(7)
C3 Si1 Yb1 125.18(6)
N1 Si1 H1SI 105.6(10)
C4 Si1 H1SI 110.1(10)
C3 Si1 H1SI 103.1(10)
Yb1 Si1 H1SI 68.9(10)
C12 O1 C9 109.15(11)
C12 O1 Yb1 133.73(9)
C9 O1 Yb1 116.80(8)
Si1 N1 Si2 119.16(7)
Si1 N1 Yb1 116.16(6)
Si2 N1 Yb1 124.64(6)
Si2 C1 H1A 109.5
Si2 C1 H1B 109.5
H1A C1 H1B 109.5
Si2 C1 H1C 109.5
H1A C1 H1C 109.5
H1B C1 H1C 109.5
N1 Si2 C2 114.05(9)
N1 Si2 C1 114.89(7)
C2 Si2 C1 106.09(9)
N1 Si2 Yb1 31.68(4)
C2 Si2 Yb1 114.90(7)
C1 Si2 Yb1 135.55(6)
N1 Si2 H2SI 110.5(11)
C2 Si2 H2SI 106.8(11)
C1 Si2 H2SI 103.7(11)
Yb1 Si2 H2SI 80.8(11)
Si3 N2 Si4 124.96(7)
Si3 N2 Yb1 102.03(5)
Si4 N2 Yb1 132.99(6)
Si2 C2 H2A 109.5
Si2 C2 H2B 109.5
H2A C2 H2B 109.5
Si2 C2 H2C 109.5
H2A C2 H2C 109.5
H2B C2 H2C 109.5
N2 Si3 C7 115.90(8)
N2 Si3 C8 117.25(7)
C7 Si3 C8 106.39(9)
N2 Si3 Yb1 45.22(4)
C7 Si3 Yb1 124.39(7)
C8 Si3 Yb1 129.05(6)
N2 Si3 H3SI 99.5(8)
C7 Si3 H3SI 107.8(9)
C8 Si3 H3SI 109.4(8)
Yb1 Si3 H3SI 54.3(8)
Si1 C3 H3A 109.5
Si1 C3 H3B 109.5
H3A C3 H3B 109.5
Si1 C3 H3C 109.5
H3A C3 H3C 109.5
H3B C3 H3C 109.5
N2 Si4 C5 112.53(8)
N2 Si4 C6 114.43(8)
C5 Si4 C6 106.02(10)
N2 Si4 Yb1 26.79(4)
C5 Si4 Yb1 123.56(7)
C6 Si4 Yb1 124.40(7)
N2 Si4 H4SI 108.5(9)
C5 Si4 H4SI 108.5(9)
C6 Si4 H4SI 106.5(9)
Yb1 Si4 H4SI 81.7(9)
Si1 C4 H4A 109.5
Si1 C4 H4B 109.5
H4A C4 H4B 109.5
Si1 C4 H4C 109.5
H4A C4 H4C 109.5
H4B C4 H4C 109.5
Si4 C5 H5A 109.5
Si4 C5 H5B 109.5
H5A C5 H5B 109.5
Si4 C5 H5C 109.5
H5A C5 H5C 109.5
H5B C5 H5C 109.5
Si4 C6 H6A 109.5
Si4 C6 H6B 109.5
H6A C6 H6B 109.5
Si4 C6 H6C 109.5
H6A C6 H6C 109.5
H6B C6 H6C 109.5
Si3 C7 H7A 109.5
Si3 C7 H7B 109.5
H7A C7 H7B 109.5
Si3 C7 H7C 109.5
H7A C7 H7C 109.5
H7B C7 H7C 109.5
Si3 C8 H8A 109.5
Si3 C8 H8B 109.5
H8A C8 H8B 109.5
Si3 C8 H8C 109.5
H8A C8 H8C 109.5
H8B C8 H8C 109.5
O1 C9 C10 104.59(12)
O1 C9 H9A 110.8
C10 C9 H9A 110.8
O1 C9 H9B 110.8
C10 C9 H9B 110.8
H9A C9 H9B 108.9
C9 C10 C11 101.83(13)
C9 C10 H10A 111.4
C11 C10 H10A 111.4
C9 C10 H10B 111.4
C11 C10 H10B 111.4
H10A C10 H10B 109.3
C12 C11 C10 102.72(13)
C12 C11 H11A 111.2
C10 C11 H11A 111.2
C12 C11 H11B 111.2
C10 C11 H11B 111.2
H11A C11 H11B 109.1
O1 C12 C11 105.94(13)
O1 C12 H12A 110.5
C11 C12 H12A 110.5
O1 C12 H12B 110.5
C11 C12 H12B 110.5
H12A C12 H12B 108.7
C17 C13 C14 107.75(12)
C17 C13 C22 125.47(14)
C14 C13 C22 126.52(14)
C17 C13 Yb1 74.23(8)
C14 C13 Yb1 74.03(8)
C22 C13 Yb1 122.14(9)
C15 C14 C13 108.06(12)
C15 C14 C21 124.07(14)
C13 C14 C21 127.31(14)
C15 C14 Yb1 74.55(8)
C13 C14 Yb1 74.46(8)
C21 C14 Yb1 123.68(10)
C16 C15 C14 107.98(12)
C16 C15 C20 127.04(14)
C14 C15 C20 124.46(14)
C16 C15 Yb1 73.85(8)
C14 C15 Yb1 73.98(8)
C20 C15 Yb1 124.46(10)
C15 C16 C17 108.13(12)
C15 C16 C19 126.26(15)
C17 C16 C19 125.39(15)
C15 C16 Yb1 74.75(8)
C17 C16 Yb1 74.62(8)
C19 C16 Yb1 120.91(9)
C16 C17 C13 108.06(12)
C16 C17 C18 124.75(14)
C13 C17 C18 126.99(14)
C16 C17 Yb1 73.91(7)
C13 C17 Yb1 74.29(8)
C18 C17 Yb1 121.76(10)
C17 C18 H18A 109.5
C17 C18 H18B 109.5
H18A C18 H18B 109.5
C17 C18 H18C 109.5
H18A C18 H18C 109.5
H18B C18 H18C 109.5
C16 C19 H19A 109.5
C16 C19 H19B 109.5
H19A C19 H19B 109.5
C16 C19 H19C 109.5
H19A C19 H19C 109.5
H19B C19 H19C 109.5
C15 C20 H20A 109.5
C15 C20 H20B 109.5
H20A C20 H20B 109.5
C15 C20 H20C 109.5
H20A C20 H20C 109.5
H20B C20 H20C 109.5
C14 C21 H21A 109.5
C14 C21 H21B 109.5
H21A C21 H21B 109.5
C14 C21 H21C 109.5
H21A C21 H21C 109.5
H21B C21 H21C 109.5
C13 C22 H22A 109.5
C13 C22 H22B 109.5
H22A C22 H22B 109.5
C13 C22 H22C 109.5
H22A C22 H22C 109.5
H22B C22 H22C 109.5

loop_
_geom_bond_atom_site_label_1
_geom_bond_atom_site_label_2
_geom_bond_distance
Yb1 N2 2.2236(11)
Yb1 N1 2.2436(11)
Yb1 O1 2.3309(10)
Yb1 C16 2.6092(13)
Yb1 C14 2.6135(13)
Yb1 C17 2.6184(13)
Yb1 C13 2.6191(14)
Yb1 C15 2.6208(13)
Yb1 Si3 3.0640(4)
Yb1 Si1 3.3671(4)
Yb1 Si2 3.5150(4)
Yb1 Si4 3.6087(4)
Yb1 H3SI 2.51(2)
Si1 N1 1.7095(12)
Si1 C4 1.869(2)
Si1 C3 1.8799(17)
Si1 H1SI 1.417(16)
O1 C12 1.4533(18)
O1 C9 1.4633(18)
N1 Si2 1.7159(12)
C1 Si2 1.8765(16)
C1 H1A 0.9800
C1 H1B 0.9800
C1 H1C 0.9800
Si2 C2 1.861(2)
Si2 H2SI 1.430(15)
N2 Si3 1.6949(12)
N2 Si4 1.7052(12)
C2 H2A 0.9800
C2 H2B 0.9800
C2 H2C 0.9800
Si3 C7 1.8582(18)
Si3 C8 1.8689(17)
Si3 H3SI 1.443(15)
C3 H3A 0.9800
C3 H3B 0.9800
C3 H3C 0.9800
Si4 C5 1.870(2)
Si4 C6 1.8760(19)
Si4 H4SI 1.446(15)
C4 H4A 0.9800
C4 H4B 0.9800
C4 H4C 0.9800
C5 H5A 0.9800
C5 H5B 0.9800
C5 H5C 0.9800
C6 H6A 0.9800
C6 H6B 0.9800
C6 H6C 0.9800
C7 H7A 0.9800
C7 H7B 0.9800
C7 H7C 0.9800
C8 H8A 0.9800
C8 H8B 0.9800
C8 H8C 0.9800
C9 C10 1.513(2)
C9 H9A 0.9900
C9 H9B 0.9900
C10 C11 1.521(3)
C10 H10A 0.9900
C10 H10B 0.9900
C11 C12 1.518(2)
C11 H11A 0.9900
C11 H11B 0.9900
C12 H12A 0.9900
C12 H12B 0.9900
C13 C17 1.421(2)
C13 C14 1.421(2)
C13 C22 1.506(2)
C14 C15 1.420(2)
C14 C21 1.503(2)
C15 C16 1.416(2)
C15 C20 1.505(2)
C16 C17 1.418(2)
C16 C19 1.505(2)
C17 C18 1.506(2)
C18 H18A 0.9800
C18 H18B 0.9800
C18 H18C 0.9800
C19 H19A 0.9800
C19 H19B 0.9800
C19 H19C 0.9800
C20 H20A 0.9800
C20 H20B 0.9800
C20 H20C 0.9800
C21 H21A 0.9800
C21 H21B 0.9800
C21 H21C 0.9800
C22 H22A 0.9800
C22 H22B 0.9800
C22 H22C 0.9800

loop_
_geom_torsion_atom_site_label_1
_geom_torsion_atom_site_label_2
_geom_torsion_atom_site_label_3
_geom_torsion_atom_site_label_4
_geom_torsion
C4 Si1 N1 Si2 -59.10(11)
C3 Si1 N1 Si2 65.82(11)
Yb1 Si1 N1 Si2 177.81(12)
C4 Si1 N1 Yb1 123.09(9)
C3 Si1 N1 Yb1 -111.99(8)
Si1 N1 Si2 C2 83.49(12)
Yb1 N1 Si2 C2 -98.90(11)
Si1 N1 Si2 C1 -39.31(11)
Yb1 N1 Si2 C1 138.30(8)
Si1 N1 Si2 Yb1 -177.61(13)
Si4 N2 Si3 C7 -67.71(12)
Yb1 N2 Si3 C7 113.75(9)
Si4 N2 Si3 C8 59.37(11)
Yb1 N2 Si3 C8 -119.17(7)
Si4 N2 Si3 Yb1 178.54(12)
Si3 N2 Si4 C5 61.56(11)
Yb1 N2 Si4 C5 -120.39(10)
Si3 N2 Si4 C6 -59.54(12)
Yb1 N2 Si4 C6 118.50(11)
Si3 N2 Si4 Yb1 -178.04(16)
C12 O1 C9 C10 -19.85(16)
Yb1 O1 C9 C10 154.54(9)
O1 C9 C10 C11 36.20(15)
C9 C10 C11 C12 -38.66(16)
C9 O1 C12 C11 -4.90(17)
Yb1 O1 C12 C11 -177.96(10)
C10 C11 C12 O1 27.41(17)
C17 C13 C14 C15 -0.42(15)
C22 C13 C14 C15 173.96(13)
Yb1 C13 C14 C15 -67.57(9)
C17 C13 C14 C21 -172.07(14)
C22 C13 C14 C21 2.3(2)
Yb1 C13 C14 C21 120.78(15)
C17 C13 C14 Yb1 67.14(10)
C22 C13 C14 Yb1 -118.47(14)
C13 C14 C15 C16 0.93(15)
C21 C14 C15 C16 172.92(13)
Yb1 C14 C15 C16 -66.57(9)
C13 C14 C15 C20 -171.37(13)
C21 C14 C15 C20 0.6(2)
Yb1 C14 C15 C20 121.12(14)
C13 C14 C15 Yb1 67.51(9)
C21 C14 C15 Yb1 -120.51(14)
C14 C15 C16 C17 -1.09(15)
C20 C15 C16 C17 170.96(13)
Yb1 C15 C16 C17 -67.75(9)
C14 C15 C16 C19 -175.93(13)
C20 C15 C16 C19 -3.9(2)
Yb1 C15 C16 C19 117.40(14)
C14 C15 C16 Yb1 66.66(9)
C20 C15 C16 Yb1 -121.29(14)
C15 C16 C17 C13 0.83(15)
C19 C16 C17 C13 175.73(13)
Yb1 C16 C17 C13 -67.01(9)
C15 C16 C17 C18 -174.35(13)
C19 C16 C17 C18 0.6(2)
Yb1 C16 C17 C18 117.81(14)
C15 C16 C17 Yb1 67.84(9)
C19 C16 C17 Yb1 -117.26(14)
C14 C13 C17 C16 -0.25(15)
C22 C13 C17 C16 -174.71(13)
Yb1 C13 C17 C16 66.76(9)
C14 C13 C17 C18 174.79(14)
C22 C13 C17 C18 0.3(2)
Yb1 C13 C17 C18 -118.21(14)
C14 C13 C17 Yb1 -67.01(10)
C22 C13 C17 Yb1 118.53(14)
